data_1550169
loop_
_publ_author_name
'Giltzau, Niels Ole'
'K\"ockerling, Martin'

_publ_section_title
;
 Bis(tetramethylguanidinium) hexachloridotellurate(IV)
;
_journal_coeditor_code XI4001
_journal_issue 10
_journal_name_full IUCrData
_journal_page_first x181488
_journal_paper_doi 10.1107/S2414314618014888
_journal_volume 3
_journal_year 2018
_chemical_formula_iupac '2C5 H14 N3 +, Cl6 Te 2-'
_chemical_formula_moiety '2(C5 H14 N3 +), (Cl6 Te 2-)'
_chemical_formula_sum 'C10 H28 Cl6 N6 Te'
_chemical_formula_weight 572.68
_chemical_melting_point 407
_chemical_name_systematic
;
Bis(tetramethylguanidinium) hexachloridotellurate(IV)
;
_space_group_crystal_system orthorhombic
_space_group_IT_number 70
_space_group_name_Hall '-F 2uv 2vw'
_space_group_name_H-M_alt 'F d d d'
_symmetry_space_group_name_Hall '-F 2uv 2vw'
_symmetry_space_group_name_H-M 'F d d d :2'
_atom_sites_solution_hydrogens mixed
_atom_sites_solution_primary direct
_atom_sites_solution_secondary difmap
_audit_creation_method 'form.cif (version 2.0)'
_cell_angle_alpha 90
_cell_angle_beta 90
_cell_angle_gamma 90
_cell_formula_units_Z 8
_cell_length_a 7.3899(5)
_cell_length_b 22.447(2)
_cell_length_c 28.512(2)
_cell_measurement_reflns_used 9942
_cell_measurement_temperature 123(2)
_cell_measurement_theta_max 32.5345
_cell_measurement_theta_min 2.309
_cell_volume 4729.6(6)
_computing_cell_refinement
;
SAINT (Bruker, 2017)
;
_computing_data_collection
;
APEX3 (Bruker, 2017)
;
_computing_data_reduction
;
SAINT (Bruker, 2017)
;
_computing_molecular_graphics
;
DIAMOND (Brandenburg & Putz, 2014)
;
_computing_publication_material
;
publCIF (Westrip, 2010)
;
_computing_structure_refinement
;
SHELXL2014 (Sheldrick, 2015)
;
_computing_structure_solution
;
SHELXS2014 (Sheldrick, 2008)
;
_diffrn_ambient_temperature 123(2)
_diffrn_measured_fraction_theta_full 0.999
_diffrn_measured_fraction_theta_max 0.998
_diffrn_measurement_device_type 'Bruker APEXII CCD'
_diffrn_measurement_method '\f and \w scans'
_diffrn_radiation_source 'microfocus sealed tube'
_diffrn_radiation_type MoK\a
_diffrn_radiation_wavelength 0.71073
_diffrn_reflns_av_R_equivalents 0.0272
_diffrn_reflns_av_unetI/netI 0.0080
_diffrn_reflns_limit_h_max 11
_diffrn_reflns_limit_h_min -11
_diffrn_reflns_limit_k_max 33
_diffrn_reflns_limit_k_min -34
_diffrn_reflns_limit_l_max 42
_diffrn_reflns_limit_l_min -42
_diffrn_reflns_number 47585
_diffrn_reflns_theta_full 25.000
_diffrn_reflns_theta_max 32.563
_diffrn_reflns_theta_min 2.858
_exptl_absorpt_coefficient_mu 1.916
_exptl_absorpt_correction_type multi-scan
_exptl_absorpt_process_details
;
(SADABS; Bruker, 2017)
;
_exptl_crystal_colour yellow
_exptl_crystal_density_diffrn 1.609
_exptl_crystal_density_method none
_exptl_crystal_description stick
_exptl_crystal_F_000 2272
_exptl_crystal_size_max 0.450
_exptl_crystal_size_mid 0.350
_exptl_crystal_size_min 0.120
_refine_diff_density_max 0.388
_refine_diff_density_min -0.374
_refine_ls_extinction_coef 0.000156(17)
_refine_ls_extinction_expression Fc^*^=kFc[1+0.001xFc^2^\l^3^/sin(2\q)]^-1/4^
_refine_ls_extinction_method
;
SHELXL2014 (Sheldrick, 2015)
;
_refine_ls_goodness_of_fit_ref 1.256
_refine_ls_hydrogen_treatment mixed
_refine_ls_matrix_type full
_refine_ls_number_parameters 62
_refine_ls_number_reflns 2158
_refine_ls_number_restraints 0
_refine_ls_restrained_S_all 1.256
_refine_ls_R_factor_all 0.0142
_refine_ls_R_factor_gt 0.0128
_refine_ls_shift/su_max 0.001
_refine_ls_shift/su_mean 0.000
_refine_ls_structure_factor_coef Fsqd
_refine_ls_weighting_details 'w=1/[\s^2^(Fo^2^)+(0.0103P)^2^+6.2116P] where P=(Fo^2^+2Fc^2^)/3'
_refine_ls_weighting_scheme calc
_refine_ls_wR_factor_gt 0.0333
_refine_ls_wR_factor_ref 0.0342
_reflns_number_gt 2057
_reflns_number_total 2158
_reflns_threshold_expression 'I > 2\s(I)'
_cod_data_source_file xi4001sup1.cif
_cod_data_source_block I
_cod_database_code 1550169
_shelx_space_group_comment
;
The symmetry employed for this shelxl refinement is uniquely defined
by the following loop  which should always be used as a source of
symmetry information in preference to the above space-group names.
They are only intended as comments.
;
_shelx_estimated_absorpt_t_min 0.479
_shelx_estimated_absorpt_t_max 0.803
_shelxl_version_number 201.4

loop_
_space_group_symop_operation_xyz
'x, y, z'
'-x+3/4, -y+3/4, z'
'-x+3/4, y, -z+3/4'
'x, -y+3/4, -z+3/4'
'x, y+1/2, z+1/2'
'-x+3/4, -y+5/4, z+1/2'
'-x+3/4, y+1/2, -z+5/4'
'x, -y+5/4, -z+5/4'
'x+1/2, y, z+1/2'
'-x+5/4, -y+3/4, z+1/2'
'-x+5/4, y, -z+5/4'
'x+1/2, -y+3/4, -z+5/4'
'x+1/2, y+1/2, z'
'-x+5/4, -y+5/4, z'
'-x+5/4, y+1/2, -z+3/4'
'x+1/2, -y+5/4, -z+3/4'
'-x, -y, -z'
'x-3/4, y-3/4, -z'
'x-3/4, -y, z-3/4'
'-x, y-3/4, z-3/4'
'-x, -y+1/2, -z+1/2'
'x-3/4, y-1/4, -z+1/2'
'x-3/4, -y+1/2, z-1/4'
'-x, y-1/4, z-1/4'
'-x+1/2, -y, -z+1/2'
'x-1/4, y-3/4, -z+1/2'
'x-1/4, -y, z-1/4'
'-x+1/2, y-3/4, z-1/4'
'-x+1/2, -y+1/2, -z'
'x-1/4, y-1/4, -z'
'x-1/4, -y+1/2, z-3/4'
'-x+1/2, y-1/4, z-3/4'

loop_
_atom_site_type_symbol
_atom_site_label
_atom_site_fract_x
_atom_site_fract_y
_atom_site_fract_z
_atom_site_U_iso_or_equiv
_atom_site_adp_type
_atom_site_calc_flag
_atom_site_occupancy
Te Te1 0.8750 0.3750 0.3750 0.01545(4) Uani d 1
Cl Cl1 0.8750 0.3750 0.46396(2) 0.02182(6) Uani d 1
Cl Cl2 0.63226(3) 0.45506(2) 0.37388(2) 0.02254(5) Uani d 1
N N1 0.3750 0.3750 0.45159(4) 0.0222(2) Uani d 1
H H1 0.447(2) 0.3533(6) 0.4372(5) 0.030(4) Uiso d 1
C C1 0.3750 0.3750 0.49798(5) 0.0184(2) Uani d 1
N N2 0.30040(10) 0.42051(4) 0.52161(3) 0.0241(2) Uani d 1
C C2 0.1980(2) 0.41017(6) 0.56481(4) 0.0381(3) Uani d 1
H H2A 0.0721 0.4226 0.5602 0.057 Uiso calc 1
H H2B 0.2517 0.4333 0.5904 0.057 Uiso calc 1
H H2C 0.2017 0.3677 0.5727 0.057 Uiso calc 1
C C3 0.2619(2) 0.47675(5) 0.49795(4) 0.0307(2) Uani d 1
H H3A 0.3543 0.4842 0.4740 0.046 Uiso calc 1
H H3B 0.2629 0.5092 0.5209 0.046 Uiso calc 1
H H3C 0.1426 0.4746 0.4831 0.046 Uiso calc 1

loop_
_atom_site_aniso_label
_atom_site_aniso_U_11
_atom_site_aniso_U_22
_atom_site_aniso_U_33
_atom_site_aniso_U_12
_atom_site_aniso_U_13
_atom_site_aniso_U_23
Te1 0.01545(5) 0.01243(5) 0.01847(6) 0 0.00 0.00
Cl1 0.02570(10) 0.01900(10) 0.02070(10) 0.00200(10) 0.00 0.00
Cl2 0.02140(10) 0.01873(9) 0.02740(10) 0.00211(7) -0.00547(8) -0.00431(7)
N1 0.0221(5) 0.0269(5) 0.0178(5) 0.0099(4) 0.00 0.00
C1 0.0161(5) 0.0192(5) 0.0200(5) -0.0008(4) 0.00 0.00
N2 0.0272(4) 0.0224(4) 0.0226(4) 0.0008(3) 0.0022(3) -0.0052(3)
C2 0.0439(7) 0.0409(6) 0.0296(5) -0.0080(5) 0.0141(5) -0.0145(5)
C3 0.0316(5) 0.0213(4) 0.0391(6) 0.0060(4) -0.0049(4) -0.0062(4)

loop_
_atom_type_symbol
_atom_type_description
_atom_type_scat_dispersion_real
_atom_type_scat_dispersion_imag
_atom_type_scat_source
C C 0.0034 0.0017 'International Tables Vol C Tables 4.2.6.8 and 6.1.1.4'
H H 0.0000 0.0000 'International Tables Vol C Tables 4.2.6.8 and 6.1.1.4'
Cl Cl 0.1507 0.1611 'International Tables Vol C Tables 4.2.6.8 and 6.1.1.4'
N N 0.0066 0.0034 'International Tables Vol C Tables 4.2.6.8 and 6.1.1.4'
Te Te -0.4979 1.7022 'International Tables Vol C Tables 4.2.6.8 and 6.1.1.4'

loop_
_geom_angle_atom_site_label_1
_geom_angle_atom_site_label_2
_geom_angle_atom_site_label_3
_geom_angle_site_symmetry_1
_geom_angle_site_symmetry_3
_geom_angle
_geom_angle_publ_flag
Cl1 Te1 Cl1 . 3_655 180.0 y
Cl1 Te1 Cl2 . 4 89.282(5) y
Cl1 Te1 Cl2 3_655 4 90.718(5) n
Cl1 Te1 Cl2 . . 90.718(5) y
Cl1 Te1 Cl2 3_655 . 89.282(5) n
Cl2 Te1 Cl2 4 . 90.120(10) y
Cl1 Te1 Cl2 . 3_655 89.283(5) n
Cl1 Te1 Cl2 3_655 3_655 90.717(5) n
Cl2 Te1 Cl2 4 3_655 178.570(10) y
Cl2 Te1 Cl2 . 3_655 89.900(10) n
Cl1 Te1 Cl2 . 2_655 90.717(5) y
Cl1 Te1 Cl2 3_655 2_655 89.283(5) n
Cl2 Te1 Cl2 4 2_655 89.900(10) y
Cl2 Te1 Cl2 . 2_655 178.570(10) n
Cl2 Te1 Cl2 3_655 2_655 90.120(10) n
C1 N1 H1 . . 120.0(10) n
N1 C1 N2 . 2 120.14(6) y
N1 C1 N2 . . 120.14(6) n
N2 C1 N2 2 . 119.70(10) y
C1 N2 C3 . . 120.43(9) y
C1 N2 C2 . . 120.93(9) y
C3 N2 C2 . . 115.15(9) y
N2 C2 H2A . . 109.5 y
N2 C2 H2B . . 109.5 n
H2A C2 H2B . . 109.5 n
N2 C2 H2C . . 109.5 n
H2A C2 H2C . . 109.5 n
H2B C2 H2C . . 109.5 n
N2 C3 H3A . . 109.5 n
N2 C3 H3B . . 109.5 n
H3A C3 H3B . . 109.5 n
N2 C3 H3C . . 109.5 n
H3A C3 H3C . . 109.5 n
H3B C3 H3C . . 109.5 n

loop_
_geom_bond_atom_site_label_1
_geom_bond_atom_site_label_2
_geom_bond_site_symmetry_2
_geom_bond_distance
_geom_bond_publ_flag
Te1 Cl1 . 2.5363(4) y
Te1 Cl1 3_655 2.5364(4) n
Te1 Cl2 4 2.5394(3) n
Te1 Cl2 . 2.5394(3) y
Te1 Cl2 3_655 2.5394(3) n
Te1 Cl2 2_655 2.5394(3) n
N1 C1 . 1.323(2) y
N1 H1 . 0.83(2) n
C1 N2 2 1.3420(10) n
C1 N2 . 1.3420(10) y
N2 C3 . 1.4590(10) y
N2 C2 . 1.464(2) y
C2 H2A . 0.9800 n
C2 H2B . 0.9800 n
C2 H2C . 0.9800 n
C3 H3A . 0.9800 n
C3 H3B . 0.9800 n
C3 H3C . 0.9800 n

loop_
_geom_hbond_atom_site_label_D
_geom_hbond_atom_site_label_H
_geom_hbond_atom_site_label_A
_geom_hbond_site_symmetry_A
_geom_hbond_distance_DH
_geom_hbond_distance_HA
_geom_hbond_distance_DA
_geom_hbond_angle_DHA
N1 H1 Cl2 4 0.83(2) 2.57(2) 3.3875(8) 167.0(10)
C2 H2B Cl2 17_666 0.98 2.84 3.7120(10) 149.1
C3 H3B Cl1 17_666 0.98 2.82 3.6440(10) 141.6

_cod_database_fobs_code 1550169
